data_6000534
loop_
_publ_author_name
'Cockcroft, J. K.'
'Fitch, A. N.'

_publ_section_title
;
 The structure of solid dichlorodifluoromethane CF2Cl2 by powder
 neutron-diffraction
;
_journal_coden_ASTM ZEKRDZ
_journal_issue 1-2
_journal_name_full 'Zeitschrift f\"ur Kristallographie'
_journal_page_first 121
_journal_page_last 130
_journal_paper_doi 10.1524/zkri.1991.197.1-2.121
_journal_volume 197
_journal_year 1991
_chemical_formula_sum 'C Cl2 F2'
_space_group_name_H-M_alt 'F d d 2'
_cell_angle_alpha 90.000
_cell_angle_beta 90.000
_cell_angle_gamma 90.000
_cell_length_a 10.1676
_cell_length_b 14.9638
_cell_length_c 5.1004
_cell_volume 776.01
_diffrn_ambient_temperature 1.5
_cod_database_code 6000534

loop_
_atom_site_label
_atom_site_fract_x
_atom_site_fract_y
_atom_site_fract_z
? ? ? ?
